data_2108391
loop_
_publ_author_name
'Marabello, Domenica'
'Antoniotti, Paola'
'Benzi, Paola'
'Cariati, Elena'
'Lo Presti, Leonardo'
'Canepa, Carlo'

_publ_section_title
;
 Developing new SrI~2~ and \b-<small>D</small>-fructopyranose-based
 metal--organic frameworks with nonlinear optical properties
;
_journal_coeditor_code UM5025SUP1
_journal_issue 2
_journal_name_full 'Acta Crystallographica Section B'
_journal_page_first
;
;
_journal_paper_doi 10.1107/S2052520619001951
_journal_volume 75
_journal_year 2019
_chemical_formula_moiety 'C6 H18 I O9 Sr, I'
_chemical_formula_sum 'C6 H18 I2 O9 Sr'
_chemical_formula_weight 575.62
_space_group_crystal_system orthorhombic
_space_group_IT_number 19
_space_group_name_Hall 'P 2ac 2ab'
_space_group_name_H-M_alt 'P 21 21 21'
_symmetry_space_group_name_Hall 'P 2ac 2ab'
_symmetry_space_group_name_H-M 'P 21 21 21'
_atom_sites_solution_hydrogens mixed
_atom_sites_solution_primary direct
_audit_creation_date 2018-06-19
_audit_creation_method
;
Olex2 1.2
(compiled 2018.05.29 svn.r3508 for OlexSys, GUI svn.r5506)
;
_cell_angle_alpha 90
_cell_angle_beta 90
_cell_angle_gamma 90
_cell_formula_units_Z 4
_cell_length_a 9.1192(3)
_cell_length_b 13.0908(5)
_cell_length_c 13.5504(8)
_cell_measurement_reflns_used 3777
_cell_measurement_temperature 293(2)
_cell_measurement_theta_max 24.1320
_cell_measurement_theta_min 3.4480
_cell_volume 1617.61(13)
_computing_cell_refinement 'CrysAlisPro 1.171.38.41 (Rigaku OD, 2015)'
_computing_data_collection 'CrysAlisPro 1.171.38.41 (Rigaku OD, 2015)'
_computing_data_reduction 'CrysAlisPro 1.171.38.41 (Rigaku OD, 2015)'
_computing_molecular_graphics 'Olex2 (Dolomanov et al., 2009)'
_computing_publication_material 'Olex2 (Dolomanov et al., 2009)'
_computing_structure_refinement 'ShelXL (Sheldrick, 2015)'
_computing_structure_solution 'ShelXS (Sheldrick, 2008)'
_diffrn_ambient_temperature 293(2)
_diffrn_detector 'CCD plate'
_diffrn_detector_area_resol_mean 10.2890
_diffrn_detector_type Ruby
_diffrn_measured_fraction_theta_full 0.996
_diffrn_measured_fraction_theta_max 0.996
_diffrn_measurement_details
;
List of Runs (angles in degrees, time in seconds):

  # Type    Start    End  Width  t~exp~   \w     \q     \k     \f   Frames
--------------------------------------------------------------------------
  1  \w      1.00  51.00   1.00    5.00    --   18.55  77.00 150.00   50
  2  \w      9.00  88.00   1.00    5.00    --   18.55  57.00  90.00   79
  3  \w    -43.00  12.00   1.00    5.00    --  -18.78  19.00   0.00   55
  4  \w    -49.00  57.00   1.00    5.00    --  -18.78  77.00 -30.00  106
  5  \w    -76.00   9.00   1.00    5.00    --  -18.78 -57.00-180.00   85
;
_diffrn_measurement_device 'four-circle diffractometer'
_diffrn_measurement_device_type 'Xcalibur, Ruby, Gemini ultra'
_diffrn_measurement_method '\w scans'
_diffrn_orient_matrix_type 'CrysAlisPro convention (1999,Acta A55,543-557)'
_diffrn_orient_matrix_UB_11 0.0027123000
_diffrn_orient_matrix_UB_12 -0.0082928000
_diffrn_orient_matrix_UB_13 -0.0516756000
_diffrn_orient_matrix_UB_21 0.0029291000
_diffrn_orient_matrix_UB_22 0.0535189000
_diffrn_orient_matrix_UB_23 -0.0079630000
_diffrn_orient_matrix_UB_31 0.0777007000
_diffrn_orient_matrix_UB_32 -0.0017322000
_diffrn_orient_matrix_UB_33 0.0021036000
_diffrn_radiation_monochromator graphite
_diffrn_radiation_probe x-ray
_diffrn_radiation_type MoK\a
_diffrn_radiation_wavelength 0.71073
_diffrn_reflns_av_R_equivalents 0.0647
_diffrn_reflns_av_unetI/netI 0.0562
_diffrn_reflns_Laue_measured_fraction_full 0.996
_diffrn_reflns_Laue_measured_fraction_max 0.996
_diffrn_reflns_limit_h_max 10
_diffrn_reflns_limit_h_min -10
_diffrn_reflns_limit_k_max 15
_diffrn_reflns_limit_k_min -15
_diffrn_reflns_limit_l_max 15
_diffrn_reflns_limit_l_min -15
_diffrn_reflns_number 12121
_diffrn_reflns_point_group_measured_fraction_full 0.997
_diffrn_reflns_point_group_measured_fraction_max 0.997
_diffrn_reflns_theta_full 24.706
_diffrn_reflns_theta_max 24.706
_diffrn_reflns_theta_min 3.386
_diffrn_source 'fine-focus sealed X-ray tube'
_diffrn_source_type 'Enhance (Mo) X-ray Source'
_exptl_absorpt_coefficient_mu 7.179
_exptl_absorpt_correction_T_max 0.788
_exptl_absorpt_correction_T_min 0.310
_exptl_absorpt_correction_type gaussian
_exptl_absorpt_process_details
;
CrysAlisPro 1.171.38.41 (Rigaku Oxford Diffraction, 2015)
Numerical absorption correction based on gaussian integration over
   a multifaceted crystal model
Empirical absorption correction using spherical harmonics,
 implemented in SCALE3 ABSPACK scaling algorithm.
;
_exptl_crystal_colour colourless
_exptl_crystal_density_diffrn 2.364
_exptl_crystal_description prismatic
_exptl_crystal_F_000 1080
_exptl_crystal_size_max 0.274
_exptl_crystal_size_mid 0.108
_exptl_crystal_size_min 0.035
_refine_diff_density_max 1.224
_refine_diff_density_min -1.197
_refine_diff_density_rms 0.127
_refine_ls_abs_structure_details
;
 Flack x determined using 852 quotients [(I+)-(I-)]/[(I+)+(I-)]
 (Parsons, Flack and Wagner, Acta Cryst. B69 (2013) 249-259).
;
_refine_ls_abs_structure_Flack -0.028(10)
_refine_ls_extinction_method none
_refine_ls_goodness_of_fit_ref 1.038
_refine_ls_hydrogen_treatment constr
_refine_ls_matrix_type full
_refine_ls_number_parameters 170
_refine_ls_number_reflns 2757
_refine_ls_number_restraints 17
_refine_ls_restrained_S_all 4.253
_refine_ls_R_factor_all 0.0519
_refine_ls_R_factor_gt 0.0389
_refine_ls_shift/su_max 0.001
_refine_ls_shift/su_mean 0.000
_refine_ls_structure_factor_coef Fsqd
_refine_ls_weighting_details 'w=1/[\s^2^(Fo^2^)+(0.0316P)^2^+1.0965P] where P=(Fo^2^+2Fc^2^)/3'
_refine_ls_weighting_scheme calc
_refine_ls_wR_factor_gt 0.0740
_refine_ls_wR_factor_ref 0.0800
_reflns_Friedel_coverage 0.731
_reflns_Friedel_fraction_full 0.999
_reflns_Friedel_fraction_max 0.999
_reflns_number_gt 2358
_reflns_number_total 2757
_reflns_threshold_expression 'I > 2\s(I)'
_cod_data_source_file um5025sup1.cif
_cod_data_source_block 3
_cod_original_cell_volume 1617.63(13)
_cod_database_code 2108391
_shelx_space_group_comment
;
The symmetry employed for this shelxl refinement is uniquely defined
by the following loop, which should always be used as a source of
symmetry information in preference to the above space-group names.
They are only intended as comments.
;

loop_
_space_group_symop_operation_xyz
'x, y, z'
'-x+1/2, -y, z+1/2'
'-x, y+1/2, -z+1/2'
'x+1/2, -y+1/2, -z'

loop_
_atom_site_label
_atom_site_type_symbol
_atom_site_fract_x
_atom_site_fract_y
_atom_site_fract_z
_atom_site_U_iso_or_equiv
_atom_site_adp_type
_atom_site_occupancy
_atom_site_site_symmetry_order
_atom_site_calc_flag
_atom_site_refinement_flags_posn
_atom_site_refinement_flags_occupancy
_atom_site_disorder_assembly
_atom_site_disorder_group
I1 I 0.26889(9) 0.33345(7) 0.43707(7) 0.0492(3) Uani 1 1 d . . . .
Sr03 Sr 0.30922(10) 0.32713(8) 0.71049(9) 0.0311(3) Uani 1 1 d D . . .
O1 O 0.1832(7) 0.0059(5) 0.8503(6) 0.0271(18) Uani 1 1 d . . . .
O2 O 0.4438(8) -0.1235(5) 0.8673(6) 0.034(2) Uani 1 1 d D . . .
H2 H 0.4067 -0.1631 0.9075 0.050 Uiso 1 1 d D . . .
O3 O 0.6306(7) 0.0213(5) 0.8203(7) 0.034(2) Uani 1 1 d D . . .
H3 H 0.6815 0.0723 0.8124 0.051 Uiso 1 1 d D . . .
O4 O 0.4420(8) 0.1532(5) 0.7044(7) 0.035(2) Uani 1 1 d D . . .
H4 H 0.5140 0.1365 0.6719 0.053 Uiso 1 1 calc DGR . . .
O5 O 0.2242(7) 0.1813(5) 0.8339(6) 0.0286(18) Uani 1 1 d D . . .
H5 H 0.1670 0.1779 0.8805 0.043 Uiso 1 1 calc DGR . . .
O6 O 0.1459(9) 0.1702(6) 0.6422(7) 0.048(2) Uani 1 1 d D . . .
H6 H 0.0881 0.1687 0.5958 0.072 Uiso 1 1 calc DGR . . .
O1W O 0.5009(10) 0.3419(7) 0.8541(8) 0.059(3) Uani 1 1 d . . . .
H1WA H 0.4834 0.3656 0.9113 0.089 Uiso 1 1 d GR . . .
H1WB H 0.5902 0.3236 0.8505 0.089 Uiso 1 1 d GR . . .
O2W O 0.1892(12) 0.4066(7) 0.8645(9) 0.079(4) Uani 1 1 d D . . .
H2WA H 0.1430 0.3739 0.9089 0.118 Uiso 1 1 d DGR . . .
H2WB H 0.1894 0.4695 0.8801 0.118 Uiso 1 1 d DGR . . .
C1 C 0.2650(12) -0.0053(9) 0.9403(9) 0.034(3) Uani 1 1 d . . . .
H1A H 0.2232 -0.0604 0.9791 0.041 Uiso 1 1 calc R . . .
H1B H 0.2578 0.0571 0.9786 0.041 Uiso 1 1 calc R . . .
C2 C 0.4253(10) -0.0283(7) 0.9195(10) 0.027(3) Uani 1 1 d D . . .
H2A H 0.4805 -0.0300 0.9815 0.033 Uiso 1 1 calc R . . .
C3 C 0.4886(10) 0.0532(8) 0.8515(9) 0.026(3) Uani 1 1 d D . . .
H3A H 0.4963 0.1180 0.8873 0.032 Uiso 1 1 calc R . . .
C4 C 0.3927(11) 0.0671(7) 0.7624(9) 0.025(3) Uani 1 1 d D . . .
H4A H 0.4000 0.0055 0.7217 0.030 Uiso 1 1 calc R . . .
C5 C 0.2327(10) 0.0847(7) 0.7868(9) 0.024(3) Uani 1 1 d D . . .
C6 C 0.1272(13) 0.0800(7) 0.7017(9) 0.035(3) Uani 1 1 d D . . .
H6A H 0.1461 0.0195 0.6623 0.042 Uiso 1 1 calc R . . .
H6B H 0.0273 0.0764 0.7261 0.042 Uiso 1 1 calc R . . .
O3W O 0.078(2) 0.4012(15) 0.6331(18) 0.058(7) Uiso 0.55(3) 1 d . P A 1
H3WA H 0.0075 0.3651 0.6054 0.087 Uiso 0.55(3) 1 d GR P A 1
H3WB H 0.0562 0.4667 0.6290 0.087 Uiso 0.55(3) 1 d GR P A 1
O3X O 0.041(2) 0.3700(16) 0.695(2) 0.051(8) Uiso 0.45(3) 1 d . P A 2
H3XA H -0.0046 0.4270 0.7108 0.077 Uiso 0.45(3) 1 d GR P A 2
H3XB H -0.0292 0.3303 0.6726 0.077 Uiso 0.45(3) 1 d GR P A 2
I2 I 0.35571(9) 0.27304(7) 1.09764(8) 0.0495(3) Uani 1 1 d . . . .

loop_
_atom_site_aniso_label
_atom_site_aniso_U_11
_atom_site_aniso_U_22
_atom_site_aniso_U_33
_atom_site_aniso_U_23
_atom_site_aniso_U_13
_atom_site_aniso_U_12
I1 0.0481(5) 0.0449(5) 0.0547(6) 0.0096(5) -0.0166(4) -0.0183(4)
Sr03 0.0242(5) 0.0197(5) 0.0495(8) 0.0052(6) 0.0017(5) -0.0003(4)
O1 0.027(4) 0.026(4) 0.029(5) 0.012(3) 0.004(4) -0.004(3)
O2 0.035(4) 0.020(4) 0.046(6) 0.006(4) 0.007(4) 0.000(3)
O3 0.022(4) 0.024(4) 0.055(6) 0.001(4) 0.000(4) 0.000(3)
O4 0.028(4) 0.032(4) 0.046(6) 0.013(4) 0.015(4) 0.010(3)
O5 0.033(4) 0.020(3) 0.032(5) -0.002(3) 0.009(4) -0.004(3)
O6 0.048(5) 0.047(5) 0.049(6) 0.020(5) -0.020(5) -0.015(5)
O1W 0.055(5) 0.058(7) 0.063(8) -0.002(6) -0.008(5) -0.008(5)
O2W 0.098(8) 0.041(5) 0.098(10) -0.021(6) 0.050(7) -0.003(6)
C1 0.040(7) 0.030(6) 0.033(8) 0.011(6) 0.019(7) 0.004(5)
C2 0.022(5) 0.031(6) 0.029(8) 0.001(6) 0.001(5) 0.003(4)
C3 0.024(5) 0.017(5) 0.037(9) 0.001(5) -0.003(6) 0.000(4)
C4 0.027(6) 0.014(5) 0.034(8) -0.001(5) 0.012(5) 0.002(4)
C5 0.019(5) 0.016(5) 0.038(8) -0.002(5) -0.005(6) 0.000(4)
C6 0.036(6) 0.026(6) 0.043(9) 0.002(6) -0.005(7) -0.002(5)
I2 0.0336(4) 0.0582(5) 0.0568(7) -0.0138(5) -0.0048(4) 0.0015(4)

loop_
_atom_type_symbol
_atom_type_description
_atom_type_scat_dispersion_real
_atom_type_scat_dispersion_imag
_atom_type_scat_source
C C 0.0033 0.0016 'International Tables Vol C Tables 4.2.6.8 and 6.1.1.4'
H H 0.0000 0.0000 'International Tables Vol C Tables 4.2.6.8 and 6.1.1.4'
O O 0.0106 0.0060 'International Tables Vol C Tables 4.2.6.8 and 6.1.1.4'
Sr Sr -1.5307 3.2498 'International Tables Vol C Tables 4.2.6.8 and 6.1.1.4'
I I -0.4742 1.8119 'International Tables Vol C Tables 4.2.6.8 and 6.1.1.4'

loop_
_exptl_crystal_face_index_h
_exptl_crystal_face_index_k
_exptl_crystal_face_index_l
_exptl_crystal_face_perp_dist
1 0 0 0.1412
0 -1 1 0.0426
-1 0 0 0.1331
0 1 -1 0.0508
0 -1 -2 0.0246
0 1 2 0.0099

loop_
_geom_angle_atom_site_label_1
_geom_angle_atom_site_label_2
_geom_angle_atom_site_label_3
_geom_angle
_geom_angle_site_symmetry_1
_geom_angle_site_symmetry_3
O2 Sr03 I1 70.90(19) 3_656 .
O2 Sr03 O3 60.6(2) 3_656 3_656
O2 Sr03 O4 78.3(2) 3_656 .
O2 Sr03 O5 134.1(2) 3_656 .
O2 Sr03 O6 122.3(3) 3_656 .
O2 Sr03 O1W 72.6(3) 3_656 .
O2 Sr03 O2W 127.1(3) 3_656 .
O2 Sr03 C5 122.5(2) 3_656 .
O3 Sr03 I1 80.89(19) 3_656 .
O3 Sr03 O5 148.8(2) 3_656 .
O3 Sr03 O6 142.6(2) 3_656 .
O3 Sr03 C5 171.4(3) 3_656 .
O4 Sr03 I1 92.0(2) . .
O4 Sr03 O3 138.5(2) . 3_656
O4 Sr03 O5 61.5(2) . .
O4 Sr03 O6 65.0(3) . .
O4 Sr03 O1W 77.0(3) . .
O4 Sr03 C5 44.3(2) . .
O5 Sr03 I1 127.88(16) . .
O5 Sr03 O6 60.5(2) . .
O5 Sr03 C5 23.0(2) . .
O6 Sr03 I1 67.76(18) . .
O6 Sr03 C5 44.2(2) . .
O1W Sr03 I1 143.4(2) . .
O1W Sr03 O3 84.7(3) . 3_656
O1W Sr03 O5 77.3(3) . .
O1W Sr03 O6 132.7(3) . .
O1W Sr03 C5 88.8(3) . .
O2W Sr03 I1 139.0(3) . .
O2W Sr03 O3 80.0(3) . 3_656
O2W Sr03 O4 125.6(3) . .
O2W Sr03 O5 69.9(3) . .
O2W Sr03 O6 110.5(3) . .
O2W Sr03 O1W 69.7(4) . .
O2W Sr03 C5 92.5(3) . .
C5 Sr03 I1 107.6(2) . .
O3W Sr03 I1 60.0(5) . .
O3W Sr03 O2 117.4(6) . 3_656
O3W Sr03 O3 74.9(5) . 3_656
O3W Sr03 O4 135.3(5) . .
O3W Sr03 O5 107.0(5) . .
O3W Sr03 O6 72.1(5) . .
O3W Sr03 O1W 146.0(5) . .
O3W Sr03 O2W 80.1(6) . .
O3W Sr03 C5 108.1(5) . .
O3X Sr03 I1 79.5(6) . .
O3X Sr03 O2 139.6(7) . 3_656
O3X Sr03 O3 88.5(5) . 3_656
O3X Sr03 O4 130.5(5) . .
O3X Sr03 O5 85.9(6) . .
O3X Sr03 O6 66.8(5) . .
O3X Sr03 O1W 133.8(6) . .
O3X Sr03 O2W 64.2(6) . .
O3X Sr03 C5 91.9(6) . .
C5 O1 C1 115.1(8) . .
Sr03 O2 H2 118.2 3_646 .
C2 O2 Sr03 121.4(5) . 3_646
C2 O2 H2 99.9 . .
Sr03 O3 H3 130.3 3_646 .
C3 O3 Sr03 121.3(5) . 3_646
C3 O3 H3 108.4 . .
Sr03 O4 H4 128.9 . .
C4 O4 Sr03 121.7(5) . .
C4 O4 H4 109.5 . .
Sr03 O5 H5 135.2 . .
C5 O5 Sr03 110.0(6) . .
C5 O5 H5 109.5 . .
Sr03 O6 H6 129.4 . .
C6 O6 Sr03 119.8(6) . .
C6 O6 H6 109.5 . .
Sr03 O1W H1WA 125.3 . .
Sr03 O1W H1WB 125.1 . .
H1WA O1W H1WB 109.6 . .
Sr03 O2W H2WA 125.5 . .
Sr03 O2W H2WB 126.2 . .
H2WA O2W H2WB 108.3 . .
O1 C1 H1A 109.4 . .
O1 C1 H1B 109.4 . .
O1 C1 C2 111.3(10) . .
H1A C1 H1B 108.0 . .
C2 C1 H1A 109.4 . .
C2 C1 H1B 109.4 . .
O2 C2 C1 112.0(8) . .
O2 C2 H2A 109.9 . .
O2 C2 C3 105.3(9) . .
C1 C2 H2A 109.9 . .
C1 C2 C3 109.8(9) . .
C3 C2 H2A 109.9 . .
O3 C3 C2 108.6(8) . .
O3 C3 H3A 109.6 . .
O3 C3 C4 109.0(10) . .
C2 C3 H3A 109.6 . .
C4 C3 C2 110.5(8) . .
C4 C3 H3A 109.6 . .
O4 C4 C3 110.5(8) . .
O4 C4 H4A 108.3 . .
O4 C4 C5 107.4(8) . .
C3 C4 H4A 108.3 . .
C3 C4 C5 113.8(10) . .
C5 C4 H4A 108.3 . .
O1 C5 Sr03 157.9(7) . .
O1 C5 O5 111.0(9) . .
O1 C5 C4 109.2(8) . .
O1 C5 C6 103.4(8) . .
O5 C5 Sr03 47.0(5) . .
O5 C5 C4 106.7(8) . .
O5 C5 C6 110.3(8) . .
C4 C5 Sr03 83.0(5) . .
C6 C5 Sr03 86.3(6) . .
C6 C5 C4 116.3(10) . .
O6 C6 C5 108.7(9) . .
O6 C6 H6A 110.0 . .
O6 C6 H6B 110.0 . .
C5 C6 H6A 110.0 . .
C5 C6 H6B 110.0 . .
H6A C6 H6B 108.3 . .
Sr03 O3W H3WA 125.2 . .
Sr03 O3W H3WB 125.8 . .
H3WA O3W H3WB 109.0 . .
Sr03 O3X H3XA 128.7 . .
Sr03 O3X H3XB 127.1 . .
H3XA O3X H3XB 104.2 . .

loop_
_geom_bond_atom_site_label_1
_geom_bond_atom_site_label_2
_geom_bond_distance
_geom_bond_site_symmetry_2
I1 Sr03 3.7241(16) .
Sr03 O2 2.569(7) 3_656
Sr03 O3 2.634(7) 3_656
Sr03 O4 2.581(7) .
Sr03 O5 2.654(7) .
Sr03 O6 2.701(8) .
Sr03 O1W 2.623(9) .
Sr03 O2W 2.576(10) .
Sr03 C5 3.410(10) .
Sr03 O3W 2.544(18) .
Sr03 O3X 2.52(2) .
O1 C1 1.437(14) .
O1 C5 1.417(12) .
O2 Sr03 2.569(7) 3_646
O2 H2 0.8248 .
O2 C2 1.443(13) .
O3 Sr03 2.634(7) 3_646
O3 H3 0.8199 .
O3 C3 1.425(12) .
O4 H4 0.8201 .
O4 C4 1.446(11) .
O5 H5 0.8201 .
O5 C5 1.418(11) .
O6 H6 0.8201 .
O6 C6 1.440(12) .
O1W H1WA 0.8501 .
O1W H1WB 0.8500 .
O2W H2WA 0.8498 .
O2W H2WB 0.8501 .
C1 H1A 0.9700 .
C1 H1B 0.9700 .
C1 C2 1.518(14) .
C2 H2A 0.9800 .
C2 C3 1.522(15) .
C3 H3A 0.9800 .
C3 C4 1.501(16) .
C4 H4A 0.9800 .
C4 C5 1.514(13) .
C5 C6 1.504(16) .
C6 H6A 0.9700 .
C6 H6B 0.9700 .
O3W H3WA 0.8833 .
O3W H3WB 0.8832 .
O3X H3XA 0.8790 .
O3X H3XB 0.8780 .

_cod_database_fobs_code 2108391
